data_8101791
loop_
_publ_author_name
'Zonouzi, A.'
'Rahmani, H.'
'Kazemi, D.'

_publ_section_title
;
Crystal structure of bis(tert-butyl) 2-(tert-butylamino)-5-acetyl-
6-methyl-4H-pyran-3,4-dicarboxylate, C~22~H~35~NO~6~
;
_journal_issue 3
_journal_name_full 'Zeitschrift f\"ur Kristallographie - New Crystal Structures'
_journal_page_first 367
_journal_page_last 368
_journal_volume 220
_journal_year 2005
_chemical_formula_sum 'C22 H35 N O6'
_chemical_formula_weight 409.51
_chemical_name_systematic
;
bis(tert-butyl) 2-(tert-butylamino)-5-acetyl-6-methyl-4H-pyran-3,4-dicarboxylate
;
_space_group_IT_number 15
_symmetry_cell_setting monoclinic
_symmetry_space_group_name_Hall '-C 2yc'
_symmetry_space_group_name_H-M 'C 1 2/c 1'
_atom_sites_solution_hydrogens geom
_atom_sites_solution_primary direct
_atom_sites_solution_secondary difmap
_audit_creation_method SHELXL-97
_cell_angle_alpha 90.00
_cell_angle_beta 116.609(4)
_cell_angle_gamma 90.00
_cell_formula_units_Z 8
_cell_length_a 21.727(4)
_cell_length_b 10.954(2)
_cell_length_c 22.073(4)
_cell_measurement_reflns_used 1019
_cell_measurement_temperature 120(2)
_cell_measurement_theta_max 30.00
_cell_measurement_theta_min 3.28
_cell_volume 4696.9(15)
_computing_cell_refinement 'SAINTPlus (Bruker, 1998a)'
_computing_data_collection 'SMART (Bruker, 1998b)'
_computing_data_reduction 'SAINTPlus (Bruker, 1998a)'
_computing_molecular_graphics 'SHELXTL ver. 5.1 (Sheldrick, 1998b)'
_computing_publication_material 'SHELXTL ver. 5.1 (Sheldrick, 1998b)'
_computing_structure_refinement 'SHELXL-97 (Sheldrick, 1997)'
_computing_structure_solution 'SHELXS-97 (Sheldrick, 1990)'
_diffrn_ambient_temperature 120(2)
_diffrn_measured_fraction_theta_full 0.918
_diffrn_measured_fraction_theta_max 0.918
_diffrn_measurement_device_type 'Bruker SMART 1000 CCD'
_diffrn_measurement_method phi/omega
_diffrn_radiation_monochromator graphite
_diffrn_radiation_source 'fine-focus sealed tube'
_diffrn_radiation_type MoK\a
_diffrn_radiation_wavelength 0.71073
_diffrn_reflns_av_R_equivalents 0.0277
_diffrn_reflns_av_sigmaI/netI 0.0188
_diffrn_reflns_limit_h_max 28
_diffrn_reflns_limit_h_min -28
_diffrn_reflns_limit_k_max 14
_diffrn_reflns_limit_k_min -14
_diffrn_reflns_limit_l_max 29
_diffrn_reflns_limit_l_min -28
_diffrn_reflns_number 21560
_diffrn_reflns_theta_full 28.00
_diffrn_reflns_theta_max 28.00
_diffrn_reflns_theta_min 2.06
_exptl_absorpt_coefficient_mu 0.083
_exptl_absorpt_correction_type none
_exptl_crystal_colour colorless
_exptl_crystal_density_diffrn 1.158
_exptl_crystal_density_method 'not measured'
_exptl_crystal_description plate
_exptl_crystal_F_000 1776
_exptl_crystal_size_max 0.35
_exptl_crystal_size_mid 0.45
_exptl_crystal_size_min 0.60
_refine_diff_density_max 0.299
_refine_diff_density_min -0.198
_refine_diff_density_rms 0.047
_refine_ls_extinction_method none
_refine_ls_goodness_of_fit_ref 0.988
_refine_ls_hydrogen_treatment constr
_refine_ls_matrix_type full
_refine_ls_number_parameters 262
_refine_ls_number_reflns 5204
_refine_ls_number_restraints 0
_refine_ls_restrained_S_all 0.988
_refine_ls_R_factor_all 0.0556
_refine_ls_R_factor_gt 0.0460
_refine_ls_shift/su_max 0.000
_refine_ls_shift/su_mean 0.000
_refine_ls_structure_factor_coef Fsqd
_refine_ls_weighting_details 'calc w=1/[\s^2^(Fo^2^)+(0.0851P)^2^+1.1996P] where P=(Fo^2^+2Fc^2^)/3'
_refine_ls_weighting_scheme calc
_refine_ls_wR_factor_gt 0.1193
_refine_ls_wR_factor_ref 0.1280
_reflns_number_gt 4181
_reflns_number_total 5204
_reflns_threshold_expression I>2\sigma(I)
_cod_data_source_file 1267-1547.cff
_cod_data_source_block zon2
_cod_depositor_comments
;
The following automatic conversions were performed:
'_symmetry_cell_setting' value 'Monoclinic' changed to 'monoclinic'
according to '/home/saulius/struct/CIF-dictionaries/cif_core.dic'
dictionary named 'cif_core.dic' version 2.4.1 from 2010-06-29.

Automatic conversion script
Id: cif_fix_enum 1555 2011-01-17 13:19:09Z saulius 
;
_cod_original_cell_volume 4696.9(16)
_cod_original_sg_symbol_H-M C12/c1
_cod_database_code 8101791

loop_
_symmetry_equiv_pos_as_xyz
'x, y, z'
'-x, y, -z+1/2'
'x+1/2, y+1/2, z'
'-x+1/2, y+1/2, -z+1/2'
'-x, -y, -z'
'x, -y, z-1/2'
'-x+1/2, -y+1/2, -z'
'x+1/2, -y+1/2, z-1/2'

loop_
_atom_site_label
_atom_site_type_symbol
_atom_site_fract_x
_atom_site_fract_y
_atom_site_fract_z
_atom_site_U_iso_or_equiv
_atom_site_adp_type
_atom_site_occupancy
_atom_site_symmetry_multiplicity
_atom_site_Wyckoff_symbol
_atom_site_calc_flag
_atom_site_refinement_flags
_atom_site_disorder_assembly
_atom_site_disorder_group
N1 N 0.14468(5) 0.43515(9) 0.32445(5) 0.0279(2) Uani 1 8 f d . . .
H1A H 0.1067 0.4277 0.2880 0.033 Uiso 1 8 f calc R . .
O1 O 0.25980(4) 0.41369(8) 0.37922(4) 0.02851(19) Uani 1 8 f d . . .
O2 O 0.08182(4) 0.35364(7) 0.19678(4) 0.02808(18) Uani 1 8 f d . . .
O3 O 0.15262(4) 0.29795(7) 0.15094(4) 0.02731(18) Uani 1 8 f d . . .
O4 O 0.26739(6) 0.54038(9) 0.22395(7) 0.0506(3) Uani 1 8 f d . . .
O5 O 0.32970(5) 0.40139(8) 0.20066(5) 0.0354(2) Uani 1 8 f d . . .
O6 O 0.44991(5) 0.29196(11) 0.38997(5) 0.0491(3) Uani 1 8 f d . . .
C1 C 0.20143(5) 0.39999(9) 0.32000(5) 0.0238(2) Uani 1 8 f d . . .
C2 C 0.20341(5) 0.35434(9) 0.26324(5) 0.0232(2) Uani 1 8 f d . . .
C3 C 0.27100(5) 0.33235(9) 0.26217(5) 0.0225(2) Uani 1 8 f d . . .
H3A H 0.2682 0.2564 0.2376 0.027 Uiso 1 8 f calc R . .
C4 C 0.32899(5) 0.32206(9) 0.33331(5) 0.0240(2) Uani 1 8 f d . . .
C5 C 0.32078(5) 0.36322(10) 0.38629(5) 0.0260(2) Uani 1 8 f d . . .
C6 C 0.13846(6) 0.48495(10) 0.38352(6) 0.0267(2) Uani 1 8 f d . . .
C7 C 0.15009(8) 0.38471(13) 0.43561(7) 0.0403(3) Uani 1 8 f d . . .
H7A H 0.1189 0.3184 0.4143 0.060 Uiso 1 8 f calc R . .
H7B H 0.1420 0.4169 0.4719 0.060 Uiso 1 8 f calc R . .
H7C H 0.1966 0.3558 0.4534 0.060 Uiso 1 8 f calc R . .
C8 C 0.06421(6) 0.53039(12) 0.35506(7) 0.0348(3) Uani 1 8 f d . . .
H8A H 0.0332 0.4635 0.3347 0.052 Uiso 1 8 f calc R . .
H8B H 0.0565 0.5921 0.3215 0.052 Uiso 1 8 f calc R . .
H8C H 0.0563 0.5642 0.3911 0.052 Uiso 1 8 f calc R . .
C9 C 0.18709(6) 0.59267(11) 0.41556(7) 0.0336(3) Uani 1 8 f d . . .
H9A H 0.1786 0.6546 0.3819 0.050 Uiso 1 8 f calc R . .
H9B H 0.2339 0.5653 0.4330 0.050 Uiso 1 8 f calc R . .
H9C H 0.1793 0.6257 0.4518 0.050 Uiso 1 8 f calc R . .
C10 C 0.14002(6) 0.33673(9) 0.20234(5) 0.0242(2) Uani 1 8 f d . . .
C11 C 0.09636(6) 0.26571(11) 0.08475(6) 0.0300(2) Uani 1 8 f d . . .
C12 C 0.13538(7) 0.22412(14) 0.04592(7) 0.0413(3) Uani 1 8 f d . . .
H12A H 0.1627 0.1537 0.0677 0.062 Uiso 1 8 f calc R . .
H12B H 0.1649 0.2887 0.0452 0.062 Uiso 1 8 f calc R . .
H12C H 0.1032 0.2036 0.0003 0.062 Uiso 1 8 f calc R . .
C13 C 0.05504(7) 0.16020(12) 0.09250(7) 0.0391(3) Uani 1 8 f d . . .
H13A H 0.0304 0.1873 0.1169 0.059 Uiso 1 8 f calc R . .
H13B H 0.0857 0.0951 0.1170 0.059 Uiso 1 8 f calc R . .
H13C H 0.0229 0.1316 0.0485 0.059 Uiso 1 8 f calc R . .
C14 C 0.05232(8) 0.37655(14) 0.05136(7) 0.0444(3) Uani 1 8 f d . . .
H14A H 0.0281 0.4012 0.0766 0.067 Uiso 1 8 f calc R . .
H14B H 0.0198 0.3564 0.0058 0.067 Uiso 1 8 f calc R . .
H14C H 0.0812 0.4422 0.0505 0.067 Uiso 1 8 f calc R . .
C15 C 0.28792(6) 0.43830(10) 0.22642(6) 0.0264(2) Uani 1 8 f d . . .
C16 C 0.35659(9) 0.48873(13) 0.16733(8) 0.0446(3) Uani 1 8 f d . . .
C17 C 0.40195(17) 0.40837(18) 0.14786(17) 0.1094(12) Uani 1 8 f d . . .
H17A H 0.4388 0.3756 0.1881 0.164 Uiso 1 8 f calc R . .
H17B H 0.4207 0.4561 0.1236 0.164 Uiso 1 8 f calc R . .
H17C H 0.3750 0.3427 0.1196 0.164 Uiso 1 8 f calc R . .
C18 C 0.39932(7) 0.58432(12) 0.21664(8) 0.0417(3) Uani 1 8 f d . . .
H18A H 0.3701 0.6362 0.2276 0.063 Uiso 1 8 f calc R . .
H18B H 0.4226 0.6323 0.1968 0.063 Uiso 1 8 f calc R . .
H18C H 0.4326 0.5458 0.2571 0.063 Uiso 1 8 f calc R . .
C19 C 0.29696(14) 0.5453(3) 0.10656(9) 0.1023(11) Uani 1 8 f d . . .
H19A H 0.2703 0.5952 0.1218 0.153 Uiso 1 8 f calc R . .
H19B H 0.2684 0.4817 0.0777 0.153 Uiso 1 8 f calc R . .
H19C H 0.3145 0.5946 0.0818 0.153 Uiso 1 8 f calc R . .
C20 C 0.39492(6) 0.26206(11) 0.34433(6) 0.0300(2) Uani 1 8 f d . . .
C21 C 0.38986(6) 0.15984(11) 0.29714(7) 0.0360(3) Uani 1 8 f d . . .
H21A H 0.4350 0.1286 0.3087 0.054 Uiso 1 8 f calc R . .
H21B H 0.3696 0.1896 0.2514 0.054 Uiso 1 8 f calc R . .
H21C H 0.3617 0.0959 0.3011 0.054 Uiso 1 8 f calc R . .
C22 C 0.37022(6) 0.36073(12) 0.45981(6) 0.0337(3) Uani 1 8 f d . . .
H22A H 0.4131 0.3260 0.4655 0.051 Uiso 1 8 f calc R . .
H22B H 0.3515 0.3121 0.4838 0.051 Uiso 1 8 f calc R . .
H22C H 0.3779 0.4424 0.4774 0.051 Uiso 1 8 f calc R . .

loop_
_atom_site_aniso_label
_atom_site_aniso_U_11
_atom_site_aniso_U_22
_atom_site_aniso_U_33
_atom_site_aniso_U_23
_atom_site_aniso_U_13
_atom_site_aniso_U_12
N1 0.0226(4) 0.0359(5) 0.0247(5) -0.0033(4) 0.0103(4) 0.0022(4)
O1 0.0232(4) 0.0354(4) 0.0239(4) -0.0038(3) 0.0078(3) 0.0039(3)
O2 0.0208(4) 0.0328(4) 0.0285(4) -0.0009(3) 0.0091(3) 0.0017(3)
O3 0.0212(4) 0.0349(4) 0.0230(4) -0.0024(3) 0.0074(3) 0.0007(3)
O4 0.0468(6) 0.0326(5) 0.0894(8) 0.0186(5) 0.0456(6) 0.0110(4)
O5 0.0476(5) 0.0305(4) 0.0411(5) -0.0049(3) 0.0315(5) -0.0073(4)
O6 0.0230(4) 0.0673(7) 0.0457(6) -0.0143(5) 0.0052(4) 0.0059(4)
C1 0.0215(5) 0.0239(4) 0.0243(5) 0.0018(4) 0.0086(4) 0.0019(4)
C2 0.0198(5) 0.0249(5) 0.0233(5) 0.0014(4) 0.0084(4) 0.0021(4)
C3 0.0197(5) 0.0242(4) 0.0225(5) 0.0006(4) 0.0086(4) 0.0006(4)
C4 0.0197(5) 0.0256(5) 0.0246(5) 0.0009(4) 0.0081(4) 0.0024(4)
C5 0.0218(5) 0.0272(5) 0.0255(5) 0.0002(4) 0.0074(4) 0.0011(4)
C6 0.0253(5) 0.0305(5) 0.0268(5) -0.0012(4) 0.0140(4) 0.0015(4)
C7 0.0474(8) 0.0421(7) 0.0365(7) 0.0088(5) 0.0233(6) 0.0030(6)
C8 0.0265(6) 0.0439(6) 0.0375(6) -0.0032(5) 0.0174(5) 0.0024(5)
C9 0.0300(6) 0.0346(6) 0.0374(6) -0.0074(5) 0.0162(5) -0.0014(5)
C10 0.0237(5) 0.0226(4) 0.0246(5) 0.0011(4) 0.0092(4) 0.0009(4)
C11 0.0259(5) 0.0373(6) 0.0222(5) -0.0024(4) 0.0065(4) 0.0025(4)
C12 0.0388(7) 0.0545(8) 0.0315(6) -0.0087(5) 0.0164(6) -0.0006(6)
C13 0.0330(6) 0.0408(6) 0.0403(7) -0.0075(5) 0.0136(6) -0.0058(5)
C14 0.0442(8) 0.0472(7) 0.0296(6) 0.0030(5) 0.0057(6) 0.0140(6)
C15 0.0223(5) 0.0290(5) 0.0265(5) 0.0033(4) 0.0097(4) 0.0017(4)
C16 0.0633(9) 0.0412(7) 0.0447(8) -0.0117(6) 0.0380(7) -0.0228(6)
C17 0.187(3) 0.0569(11) 0.184(3) -0.0557(14) 0.173(3) -0.0544(14)
C18 0.0361(7) 0.0380(6) 0.0560(8) -0.0104(6) 0.0252(6) -0.0088(5)
C19 0.1007(17) 0.143(2) 0.0361(9) 0.0285(11) 0.0060(10) -0.0712(17)
C20 0.0232(5) 0.0332(5) 0.0315(6) 0.0017(4) 0.0104(5) 0.0049(4)
C21 0.0269(6) 0.0341(6) 0.0460(7) -0.0029(5) 0.0153(5) 0.0074(5)
C22 0.0286(6) 0.0414(6) 0.0255(6) 0.0013(5) 0.0072(5) 0.0058(5)

loop_
_atom_type_symbol
_atom_type_description
_atom_type_scat_dispersion_real
_atom_type_scat_dispersion_imag
_atom_type_scat_source
C C 0.0033 0.0016 'International Tables Vol C Tables 4.2.6.8 and 6.1.1.4'
H H 0.0000 0.0000 'International Tables Vol C Tables 4.2.6.8 and 6.1.1.4'
N N 0.0061 0.0033 'International Tables Vol C Tables 4.2.6.8 and 6.1.1.4'
O O 0.0106 0.0060 'International Tables Vol C Tables 4.2.6.8 and 6.1.1.4'

loop_
_geom_angle_atom_site_label_1
_geom_angle_atom_site_label_2
_geom_angle_atom_site_label_3
_geom_angle
_geom_angle_site_symmetry_1
_geom_angle_site_symmetry_3
_geom_angle_publ_flag
C1 N1 C6 128.65(10) . . ?
C1 O1 C5 119.94(9) . . ?
C10 O3 C11 121.38(8) . . ?
C15 O5 C16 120.88(10) . . ?
N1 C1 O1 113.00(9) . . ?
N1 C1 C2 125.53(10) . . ?
O1 C1 C2 121.46(9) . . ?
C1 C2 C10 119.60(10) . . ?
C1 C2 C3 120.41(9) . . ?
C10 C2 C3 119.80(9) . . ?
C2 C3 C4 111.20(9) . . ?
C2 C3 C15 110.36(8) . . ?
C4 C3 C15 108.01(8) . . ?
C5 C4 C20 119.98(10) . . ?
C5 C4 C3 120.43(9) . . ?
C20 C4 C3 119.57(9) . . ?
C4 C5 O1 122.28(10) . . ?
C4 C5 C22 129.17(10) . . ?
O1 C5 C22 108.52(9) . . ?
N1 C6 C7 110.49(10) . . ?
N1 C6 C8 104.78(9) . . ?
C7 C6 C8 109.38(10) . . ?
N1 C6 C9 112.11(9) . . ?
C7 C6 C9 111.07(10) . . ?
C8 C6 C9 108.78(10) . . ?
O2 C10 O3 123.42(10) . . ?
O2 C10 C2 125.67(10) . . ?
O3 C10 C2 110.91(9) . . ?
O3 C11 C14 110.73(10) . . ?
O3 C11 C13 109.98(10) . . ?
C14 C11 C13 112.81(11) . . ?
O3 C11 C12 101.96(9) . . ?
C14 C11 C12 110.82(11) . . ?
C13 C11 C12 110.02(11) . . ?
O4 C15 O5 125.18(11) . . ?
O4 C15 C3 123.99(10) . . ?
O5 C15 C3 110.81(9) . . ?
O5 C16 C18 110.23(11) . . ?
O5 C16 C19 109.44(13) . . ?
C18 C16 C19 111.30(15) . . ?
O5 C16 C17 102.52(13) . . ?
C18 C16 C17 109.97(16) . . ?
C19 C16 C17 113.0(2) . . ?
O6 C20 C4 122.17(11) . . ?
O6 C20 C21 121.13(10) . . ?
C4 C20 C21 116.67(10) . . ?

loop_
_geom_bond_atom_site_label_1
_geom_bond_atom_site_label_2
_geom_bond_distance
_geom_bond_site_symmetry_2
_geom_bond_publ_flag
N1 C1 1.3368(14) . ?
N1 C6 1.4743(14) . ?
O1 C1 1.3617(13) . ?
O1 C5 1.3785(13) . ?
O2 C10 1.2286(14) . ?
O3 C10 1.3494(13) . ?
O3 C11 1.4676(13) . ?
O4 C15 1.1961(15) . ?
O5 C15 1.3315(14) . ?
O5 C16 1.4776(15) . ?
O6 C20 1.2131(15) . ?
C1 C2 1.3674(15) . ?
C2 C10 1.4429(15) . ?
C2 C3 1.4988(14) . ?
C3 C4 1.5144(15) . ?
C3 C15 1.5378(14) . ?
C4 C5 1.3378(15) . ?
C4 C20 1.4936(15) . ?
C5 C22 1.4922(16) . ?
C6 C7 1.5269(17) . ?
C6 C8 1.5287(16) . ?
C6 C9 1.5296(16) . ?
C11 C14 1.5170(17) . ?
C11 C13 1.5193(18) . ?
C11 C12 1.5206(17) . ?
C16 C18 1.4959(19) . ?
C16 C19 1.518(3) . ?
C16 C17 1.520(2) . ?
C20 C21 1.4995(17) . ?

loop_
_geom_torsion_atom_site_label_1
_geom_torsion_atom_site_label_2
_geom_torsion_atom_site_label_3
_geom_torsion_atom_site_label_4
_geom_torsion
_geom_torsion_site_symmetry_1
_geom_torsion_site_symmetry_2
_geom_torsion_site_symmetry_3
_geom_torsion_site_symmetry_4
_geom_torsion_publ_flag
C6 N1 C1 O1 0.08(16) . . . . ?
C6 N1 C1 C2 179.99(10) . . . . ?
C5 O1 C1 N1 169.25(9) . . . . ?
C5 O1 C1 C2 -10.66(15) . . . . ?
N1 C1 C2 C10 -2.40(17) . . . . ?
O1 C1 C2 C10 177.49(9) . . . . ?
N1 C1 C2 C3 172.53(10) . . . . ?
O1 C1 C2 C3 -7.58(15) . . . . ?
C1 C2 C3 C4 20.53(13) . . . . ?
C10 C2 C3 C4 -164.55(9) . . . . ?
C1 C2 C3 C15 -99.31(12) . . . . ?
C10 C2 C3 C15 75.61(12) . . . . ?
C2 C3 C4 C5 -17.57(14) . . . . ?
C15 C3 C4 C5 103.66(11) . . . . ?
C2 C3 C4 C20 160.57(9) . . . . ?
C15 C3 C4 C20 -78.20(12) . . . . ?
C20 C4 C5 O1 -176.68(10) . . . . ?
C3 C4 C5 O1 1.45(16) . . . . ?
C20 C4 C5 C22 0.99(18) . . . . ?
C3 C4 C5 C22 179.12(11) . . . . ?
C1 O1 C5 C4 13.89(16) . . . . ?
C1 O1 C5 C22 -164.20(10) . . . . ?
C1 N1 C6 C7 -72.71(15) . . . . ?
C1 N1 C6 C8 169.58(11) . . . . ?
C1 N1 C6 C9 51.77(15) . . . . ?
C11 O3 C10 O2 -3.80(16) . . . . ?
C11 O3 C10 C2 175.94(9) . . . . ?
C1 C2 C10 O2 -3.85(16) . . . . ?
C3 C2 C10 O2 -178.81(10) . . . . ?
C1 C2 C10 O3 176.42(9) . . . . ?
C3 C2 C10 O3 1.46(13) . . . . ?
C10 O3 C11 C14 64.08(14) . . . . ?
C10 O3 C11 C13 -61.28(13) . . . . ?
C10 O3 C11 C12 -177.97(10) . . . . ?
C16 O5 C15 O4 1.87(19) . . . . ?
C16 O5 C15 C3 -176.35(10) . . . . ?
C2 C3 C15 O4 27.09(16) . . . . ?
C4 C3 C15 O4 -94.66(14) . . . . ?
C2 C3 C15 O5 -154.67(9) . . . . ?
C4 C3 C15 O5 83.58(11) . . . . ?
C15 O5 C16 C18 61.74(17) . . . . ?
C15 O5 C16 C19 -60.98(19) . . . . ?
C15 O5 C16 C17 178.80(17) . . . . ?
C5 C4 C20 O6 -32.89(18) . . . . ?
C3 C4 C20 O6 148.96(12) . . . . ?
C5 C4 C20 C21 145.47(11) . . . . ?
C3 C4 C20 C21 -32.67(15) . . . . ?
